data_7132690
loop_
_publ_author_name
'B&#xfc;cker, Anna'
'Gehlhaar, Alexander'
'W&#xf6;lper, Christoph'
'Schulz, Stephan'

_publ_section_title
;
 Activation of non-polar bonds by an electron-rich gallagermylene.
;
_journal_issue 21
_journal_name_full 'Chemical communications (Cambridge, England)'
_journal_page_first 2902
_journal_page_last 2905
_journal_paper_doi 10.1039/d3cc06223f
_journal_volume 60
_journal_year 2024
_chemical_formula_sum 'C53 H66 Cl Ga Ge N2 P4'
_chemical_formula_weight 1032.71
_space_group_crystal_system monoclinic
_space_group_IT_number 15
_space_group_name_Hall '-C 2yc'
_space_group_name_H-M_alt 'C 1 2/c 1'
_atom_sites_solution_hydrogens geom
_atom_sites_solution_primary direct
_atom_sites_solution_secondary difmap
_audit_creation_method SHELXL-2017/1
_audit_update_record
;
2023-12-21 deposited with the CCDC.	2024-02-08 downloaded from the CCDC.
;
_cell_angle_alpha 90
_cell_angle_beta 102.560(4)
_cell_angle_gamma 90
_cell_formula_units_Z 8
_cell_length_a 45.016(4)
_cell_length_b 10.0401(8)
_cell_length_c 23.3390(18)
_cell_measurement_reflns_used 9770
_cell_measurement_temperature 100(2)
_cell_measurement_theta_max 37.58
_cell_measurement_theta_min 2.46
_cell_volume 10296.0(15)
_computing_cell_refinement 'BRUKER APEX3(v2019.1-0)'
_computing_data_collection 'BRUKER APEX3(v2019.1-0)'
_computing_data_reduction 'BRUKER APEX3(v2019.1-0)'
_computing_molecular_graphics 'ORTEP/PLATON (Spek)'
_computing_publication_material 'BRUKER AXS SHELXTL (c) 2008 / Vers. 2008/4'
_computing_structure_refinement 'SHELXL-2017/1 (Sheldrick, 2017)'
_computing_structure_solution 'BRUKER APEX3(v2019.1-0)'
_diffrn_ambient_temperature 100(2)
_diffrn_detector_area_resol_mean 512
_diffrn_measured_fraction_theta_full 0.999
_diffrn_measured_fraction_theta_max 0.995
_diffrn_measurement_device_type 'Bruker D8 KAPPA II (APEX II detector)'
_diffrn_measurement_method 'Data collection strategy APEX 3/QUEEN'
_diffrn_radiation_monochromator 'Triumph Goebel mirror'
_diffrn_radiation_source 'fine-focus sealed tube'
_diffrn_radiation_type MoK\a
_diffrn_radiation_wavelength 0.71073
_diffrn_reflns_av_R_equivalents 0.0585
_diffrn_reflns_av_unetI/netI 0.0298
_diffrn_reflns_Laue_measured_fraction_full 0.999
_diffrn_reflns_Laue_measured_fraction_max 0.995
_diffrn_reflns_limit_h_max 81
_diffrn_reflns_limit_h_min -81
_diffrn_reflns_limit_k_max 18
_diffrn_reflns_limit_k_min -18
_diffrn_reflns_limit_l_max 42
_diffrn_reflns_limit_l_min -42
_diffrn_reflns_number 387884
_diffrn_reflns_point_group_measured_fraction_full 0.999
_diffrn_reflns_point_group_measured_fraction_max 0.995
_diffrn_reflns_theta_full 25.242
_diffrn_reflns_theta_max 40.401
_diffrn_reflns_theta_min 2.081
_exptl_absorpt_coefficient_mu 1.320
_exptl_absorpt_correction_T_max 0.75
_exptl_absorpt_correction_T_min 0.59
_exptl_absorpt_correction_type multi-scan
_exptl_absorpt_process_details
; 
 SADABS
 R.H. Blessing, Acta Cryst. (1995) A51 33-38 
;
_exptl_crystal_colour 'pale yellow'
_exptl_crystal_density_diffrn 1.332
_exptl_crystal_description tablet
_exptl_crystal_F_000 4304
_exptl_crystal_size_max 0.604
_exptl_crystal_size_mid 0.300
_exptl_crystal_size_min 0.172
_refine_diff_density_max 1.995
_refine_diff_density_min -0.688
_refine_diff_density_rms 0.103
_refine_ls_extinction_method none
_refine_ls_goodness_of_fit_ref 1.113
_refine_ls_hydrogen_treatment constr
_refine_ls_matrix_type full
_refine_ls_number_parameters 596
_refine_ls_number_reflns 32569
_refine_ls_number_restraints 24
_refine_ls_restrained_S_all 1.114
_refine_ls_R_factor_all 0.0676
_refine_ls_R_factor_gt 0.0413
_refine_ls_shift/su_max 0.011
_refine_ls_shift/su_mean 0.000
_refine_ls_structure_factor_coef Fsqd
_refine_ls_weighting_details 'w=1/[\s^2^(Fo^2^)+(0.0419P)^2^+11.6184P] where P=(Fo^2^+2Fc^2^)/3'
_refine_ls_weighting_scheme calc
_refine_ls_wR_factor_gt 0.0929
_refine_ls_wR_factor_ref 0.1064
_reflns_Friedel_coverage 0.000
_reflns_number_gt 24718
_reflns_number_total 32569
_reflns_threshold_expression 'I > 2\s(I)'
_cod_data_source_file d3cc06223f2.cif
_cod_data_source_block ab_255am
_cod_depositor_comments 'Adding full bibliography for 7132689--7132690.cif.'
_cod_original_cell_volume 10296.0(14)
_cod_original_sg_symbol_H-M 'C 2/c'
_cod_database_code 7132690
_shelx_shelxl_version_number 2017/1
_shelx_space_group_comment
;
The symmetry employed for this shelxl refinement is uniquely defined
by the following loop, which should always be used as a source of
symmetry information in preference to the above space-group names.
They are only intended as comments.
;
_shelx_estimated_absorpt_t_min 0.503
_shelx_estimated_absorpt_t_max 0.805

loop_
_space_group_symop_operation_xyz
'x, y, z'
'-x, y, -z+1/2'
'x+1/2, y+1/2, z'
'-x+1/2, y+1/2, -z+1/2'
'-x, -y, -z'
'x, -y, z-1/2'
'-x+1/2, -y+1/2, -z'
'x+1/2, -y+1/2, z-1/2'

loop_
_atom_site_label
_atom_site_type_symbol
_atom_site_fract_x
_atom_site_fract_y
_atom_site_fract_z
_atom_site_U_iso_or_equiv
_atom_site_adp_type
_atom_site_occupancy
_atom_site_site_symmetry_order
_atom_site_calc_flag
_atom_site_refinement_flags_posn
_atom_site_refinement_flags_adp
_atom_site_refinement_flags_occupancy
_atom_site_disorder_assembly
_atom_site_disorder_group
Ge1 Ge 0.63192(2) 0.29555(2) 0.30341(2) 0.01338(2) Uani 1 1 d . . . . .
Ga1 Ga 0.61025(2) 0.27640(2) 0.44967(2) 0.01260(2) Uani 1 1 d . . . . .
Cl1 Cl 0.61230(2) 0.06345(3) 0.42832(2) 0.02661(6) Uani 1 1 d . . . . .
P1 P 0.62645(2) 0.42147(3) 0.38364(2) 0.01557(5) Uani 1 1 d . . . . .
P2 P 0.58418(2) 0.46679(4) 0.31467(2) 0.02037(6) Uani 1 1 d . . . . .
P3 P 0.58096(2) 0.28484(4) 0.25996(2) 0.02195(6) Uani 1 1 d . . . . .
P4 P 0.60802(2) 0.46435(4) 0.24136(2) 0.02418(7) Uani 1 1 d . . . . .
N1 N 0.63377(2) 0.28893(9) 0.53062(4) 0.01296(14) Uani 1 1 d . . . . .
N2 N 0.57058(2) 0.30767(11) 0.46723(4) 0.01751(16) Uani 1 1 d . . . . .
C1 C 0.62039(3) 0.26303(12) 0.57516(5) 0.01599(17) Uani 1 1 d . . . . .
C2 C 0.58903(3) 0.24516(15) 0.56860(6) 0.0226(2) Uani 1 1 d . . . . .
H2 H 0.582649 0.206893 0.601154 0.027 Uiso 1 1 calc R U . . .
C3 C 0.56595(3) 0.27656(16) 0.52017(6) 0.0237(2) Uani 1 1 d . . . . .
C4 C 0.63914(3) 0.25579(14) 0.63712(5) 0.0205(2) Uani 1 1 d . . . . .
H4A H 0.651994 0.176058 0.641474 0.031 Uiso 1 1 calc R U . . .
H4B H 0.625582 0.251419 0.664719 0.031 Uiso 1 1 calc R U . . .
H4C H 0.652022 0.335193 0.645392 0.031 Uiso 1 1 calc R U . . .
C5 C 0.53416(4) 0.2775(3) 0.53062(8) 0.0452(5) Uani 1 1 d . . . . .
H5A H 0.523068 0.354457 0.510790 0.068 Uiso 1 1 calc R U . . .
H5B H 0.535009 0.283210 0.572868 0.068 Uiso 1 1 calc R U . . .
H5C H 0.523671 0.195354 0.515030 0.068 Uiso 1 1 calc R U . . .
C6 C 0.66544(2) 0.32524(11) 0.54441(4) 0.01323(15) Uani 1 1 d . . . . .
C7 C 0.68819(2) 0.22703(11) 0.55824(5) 0.01491(16) Uani 1 1 d . . . . .
C8 C 0.71834(3) 0.26960(14) 0.57669(5) 0.0196(2) Uani 1 1 d . . . . .
H8 H 0.733996 0.205168 0.587662 0.024 Uiso 1 1 calc R U . . .
C9 C 0.72588(3) 0.40333(15) 0.57933(6) 0.0225(2) Uani 1 1 d . . . . .
H9 H 0.746478 0.430090 0.592466 0.027 Uiso 1 1 calc R U . . .
C10 C 0.70332(3) 0.49793(13) 0.56277(5) 0.0209(2) Uani 1 1 d . . . . .
H10 H 0.708723 0.589468 0.563416 0.025 Uiso 1 1 calc R U . . .
C11 C 0.67278(3) 0.46163(11) 0.54513(5) 0.01591(17) Uani 1 1 d . . . . .
C12 C 0.68185(3) 0.07842(12) 0.55229(5) 0.01791(18) Uani 1 1 d . . . . .
H12 H 0.659327 0.064754 0.544788 0.021 Uiso 1 1 calc R U . . .
C13 C 0.69655(4) 0.00087(16) 0.60766(6) 0.0269(3) Uani 1 1 d . . . . .
H13A H 0.689733 -0.092026 0.603570 0.040 Uiso 1 1 calc R U . . .
H13B H 0.690576 0.040822 0.641781 0.040 Uiso 1 1 calc R U . . .
H13C H 0.718741 0.004164 0.613079 0.040 Uiso 1 1 calc R U . . .
C14 C 0.69326(4) 0.02373(13) 0.49959(6) 0.0248(2) Uani 1 1 d . . . . .
H14A H 0.681856 0.065324 0.463461 0.037 Uiso 1 1 calc R U . . .
H14B H 0.690240 -0.072949 0.497216 0.037 Uiso 1 1 calc R U . . .
H14C H 0.714961 0.043873 0.504406 0.037 Uiso 1 1 calc R U . . .
C15 C 0.64842(3) 0.56753(12) 0.52894(5) 0.01914(19) Uani 1 1 d . . . . .
H15 H 0.630974 0.526637 0.500464 0.023 Uiso 1 1 calc R U . . .
C16 C 0.63643(4) 0.61353(17) 0.58217(6) 0.0319(3) Uani 1 1 d . . . . .
H16A H 0.620331 0.679776 0.569743 0.048 Uiso 1 1 calc R U . . .
H16B H 0.653084 0.653331 0.611232 0.048 Uiso 1 1 calc R U . . .
H16C H 0.628201 0.536965 0.599651 0.048 Uiso 1 1 calc R U . . .
C17 C 0.65933(5) 0.68680(16) 0.49855(8) 0.0348(3) Uani 1 1 d . . . . .
H17A H 0.666863 0.656071 0.464456 0.052 Uiso 1 1 calc R U . . .
H17B H 0.675765 0.732161 0.526064 0.052 Uiso 1 1 calc R U . . .
H17C H 0.642378 0.748752 0.485605 0.052 Uiso 1 1 calc R U . . .
C18 C 0.54590(3) 0.36069(16) 0.42311(6) 0.0232(2) Uani 1 1 d . . . . .
C19 C 0.52691(3) 0.27343(19) 0.38469(7) 0.0301(3) Uani 1 1 d . . . . .
C20 C 0.50404(4) 0.3305(3) 0.34130(9) 0.0452(5) Uani 1 1 d . . . . .
H20 H 0.491167 0.274160 0.313929 0.054 Uiso 1 1 calc R U . . .
C21 C 0.49975(5) 0.4663(3) 0.33734(9) 0.0513(6) Uani 1 1 d . . . . .
H21 H 0.483954 0.502259 0.307633 0.062 Uiso 1 1 calc R U . . .
C22 C 0.51817(4) 0.5498(2) 0.37610(8) 0.0411(4) Uani 1 1 d . . . . .
H22 H 0.514750 0.643194 0.373204 0.049 Uiso 1 1 calc R U . . .
C23 C 0.54189(3) 0.50003(17) 0.41977(7) 0.0282(3) Uani 1 1 d . . . . .
C24 C 0.52956(3) 0.12273(19) 0.38966(7) 0.0324(3) Uani 1 1 d . . . . .
H24 H 0.546387 0.101277 0.424055 0.039 Uiso 1 1 calc R U . . .
C25 C 0.50013(5) 0.0612(3) 0.40077(13) 0.0603(7) Uani 1 1 d . . . . .
H25A H 0.483407 0.078488 0.366988 0.090 Uiso 1 1 calc R U . . .
H25B H 0.495356 0.100973 0.436048 0.090 Uiso 1 1 calc R U . . .
H25C H 0.502830 -0.035119 0.406378 0.090 Uiso 1 1 calc R U . . .
C26 C 0.53730(5) 0.0591(2) 0.33499(8) 0.0389(4) Uani 1 1 d . . . . .
H26A H 0.521528 0.081986 0.300370 0.058 Uiso 1 1 calc R U . . .
H26B H 0.538287 -0.037930 0.339729 0.058 Uiso 1 1 calc R U . . .
H26C H 0.557025 0.092446 0.329938 0.058 Uiso 1 1 calc R U . . .
C27 C 0.56208(3) 0.59490(16) 0.46210(8) 0.0303(3) Uani 1 1 d D . . . .
H27 H 0.578682 0.539790 0.486305 0.036 Uiso 0.621(8) 1 calc R U P A 1
H27' H 0.583446 0.560550 0.470985 0.036 Uiso 0.379(8) 1 calc R U P A 2
C28 C 0.54541(8) 0.6656(5) 0.50590(17) 0.0396(9) Uani 0.621(8) 1 d D . P A 1
H28A H 0.529547 0.724495 0.484089 0.059 Uiso 0.621(8) 1 calc R U P A 1
H28B H 0.560110 0.718163 0.534104 0.059 Uiso 0.621(8) 1 calc R U P A 1
H28C H 0.536113 0.598448 0.526952 0.059 Uiso 0.621(8) 1 calc R U P A 1
C29 C 0.57782(8) 0.7076(3) 0.43411(14) 0.0316(7) Uani 0.621(8) 1 d D . P A 1
H29A H 0.591709 0.668353 0.411761 0.047 Uiso 0.621(8) 1 calc R U P A 1
H29B H 0.589323 0.764903 0.465133 0.047 Uiso 0.621(8) 1 calc R U P A 1
H29C H 0.562350 0.760673 0.407779 0.047 Uiso 0.621(8) 1 calc R U P A 1
C28' C 0.55096(14) 0.6005(8) 0.5161(2) 0.0417(14) Uani 0.379(8) 1 d D . P A 2
H28D H 0.529253 0.622939 0.506864 0.050 Uiso 0.379(8) 1 calc R U P A 2
H28E H 0.562250 0.668584 0.542088 0.050 Uiso 0.379(8) 1 calc R U P A 2
H28F H 0.553874 0.513609 0.535663 0.050 Uiso 0.379(8) 1 calc R U P A 2
C29' C 0.5608(2) 0.7222(5) 0.4287(3) 0.053(2) Uani 0.379(8) 1 d D . P A 2
H29D H 0.566060 0.705265 0.390792 0.080 Uiso 0.379(8) 1 calc R U P A 2
H29E H 0.575286 0.785858 0.451213 0.080 Uiso 0.379(8) 1 calc R U P A 2
H29F H 0.540183 0.759198 0.422247 0.080 Uiso 0.379(8) 1 calc R U P A 2
C30 C 0.66564(2) 0.18907(11) 0.28714(5) 0.01400(16) Uani 1 1 d . . . . .
C31 C 0.69467(2) 0.24746(12) 0.29588(5) 0.01472(16) Uani 1 1 d . . . . .
C32 C 0.71892(3) 0.17263(13) 0.28438(5) 0.01919(19) Uani 1 1 d . . . . .
H32 H 0.738526 0.211942 0.289632 0.023 Uiso 1 1 calc R U . . .
C33 C 0.71470(3) 0.04172(14) 0.26541(6) 0.0211(2) Uani 1 1 d . . . . .
H33 H 0.731362 -0.008513 0.258071 0.025 Uiso 1 1 calc R U . . .
C34 C 0.68600(3) -0.01568(13) 0.25716(5) 0.01889(19) Uani 1 1 d . . . . .
H34 H 0.683256 -0.105714 0.244610 0.023 Uiso 1 1 calc R U . . .
C35 C 0.66114(2) 0.05683(11) 0.26702(5) 0.01449(16) Uani 1 1 d . . . . .
C36 C 0.70143(2) 0.38594(12) 0.31872(5) 0.01460(16) Uani 1 1 d . . . . .
C37 C 0.70677(3) 0.40936(12) 0.37933(5) 0.01600(17) Uani 1 1 d . . . . .
C38 C 0.71594(3) 0.53597(13) 0.40105(5) 0.0199(2) Uani 1 1 d . . . . .
H38 H 0.719406 0.551711 0.442104 0.024 Uiso 1 1 calc R U . . .
C39 C 0.72011(3) 0.63927(13) 0.36408(6) 0.0219(2) Uani 1 1 d . . . . .
C40 C 0.71431(3) 0.61496(13) 0.30398(6) 0.0214(2) Uani 1 1 d . . . . .
H40 H 0.716741 0.685328 0.278175 0.026 Uiso 1 1 calc R U . . .
C41 C 0.70504(3) 0.49024(13) 0.28062(5) 0.01762(18) Uani 1 1 d . . . . .
C42 C 0.70322(3) 0.30066(14) 0.42137(5) 0.0210(2) Uani 1 1 d . . . . .
H42A H 0.681681 0.291298 0.422438 0.031 Uiso 1 1 calc R U . . .
H42B H 0.714965 0.323012 0.460671 0.031 Uiso 1 1 calc R U . . .
H42C H 0.710705 0.216594 0.408469 0.031 Uiso 1 1 calc R U . . .
C43 C 0.73113(4) 0.77342(16) 0.38885(9) 0.0347(3) Uani 1 1 d . . . . .
H43A H 0.744076 0.813427 0.364735 0.052 Uiso 1 1 calc R U . . .
H43B H 0.742868 0.762614 0.429180 0.052 Uiso 1 1 calc R U . . .
H43C H 0.713623 0.831492 0.388763 0.052 Uiso 1 1 calc R U . . .
C44 C 0.69869(4) 0.46871(16) 0.21524(6) 0.0265(3) Uani 1 1 d . . . . .
H44A H 0.677111 0.447323 0.200897 0.040 Uiso 1 1 calc R U . . .
H44B H 0.711178 0.394867 0.206289 0.040 Uiso 1 1 calc R U . . .
H44C H 0.703648 0.549930 0.195983 0.040 Uiso 1 1 calc R U . . .
C45 C 0.63067(2) -0.00907(11) 0.25502(5) 0.01428(16) Uani 1 1 d . . . . .
C46 C 0.62402(3) -0.10545(12) 0.29394(5) 0.01701(18) Uani 1 1 d . . . . .
C47 C 0.59548(3) -0.16572(13) 0.28187(6) 0.0213(2) Uani 1 1 d . . . . .
H47 H 0.590837 -0.229502 0.308690 0.026 Uiso 1 1 calc R U . . .
C48 C 0.57362(3) -0.13538(13) 0.23183(6) 0.0208(2) Uani 1 1 d . . . . .
C49 C 0.58087(3) -0.04272(12) 0.19294(5) 0.01870(19) Uani 1 1 d . . . . .
H49 H 0.566185 -0.021773 0.158298 0.022 Uiso 1 1 calc R U . . .
C50 C 0.60912(3) 0.02054(11) 0.20327(5) 0.01599(17) Uani 1 1 d . . . . .
C51 C 0.64718(3) -0.14826(15) 0.34746(6) 0.0241(2) Uani 1 1 d . . . . .
H51A H 0.661437 -0.211317 0.335924 0.036 Uiso 1 1 calc R U . . .
H51B H 0.636810 -0.191217 0.375367 0.036 Uiso 1 1 calc R U . . .
H51C H 0.658364 -0.070127 0.365927 0.036 Uiso 1 1 calc R U . . .
C52 C 0.54310(4) -0.20349(18) 0.21989(8) 0.0332(3) Uani 1 1 d . . . . .
H52A H 0.527007 -0.136725 0.217663 0.050 Uiso 1 1 calc R U . . .
H52B H 0.542329 -0.266356 0.251654 0.050 Uiso 1 1 calc R U . . .
H52C H 0.540088 -0.251741 0.182564 0.050 Uiso 1 1 calc R U . . .
C53 C 0.61621(3) 0.11448(14) 0.15773(5) 0.0222(2) Uani 1 1 d . . . . .
H53A H 0.636760 0.096567 0.151960 0.033 Uiso 1 1 calc R U . . .
H53B H 0.615055 0.206550 0.171024 0.033 Uiso 1 1 calc R U . . .
H53C H 0.601432 0.101451 0.120590 0.033 Uiso 1 1 calc R U . . .

loop_
_atom_site_aniso_label
_atom_site_aniso_U_11
_atom_site_aniso_U_22
_atom_site_aniso_U_33
_atom_site_aniso_U_23
_atom_site_aniso_U_13
_atom_site_aniso_U_12
Ge1 0.01335(5) 0.01434(5) 0.01251(4) -0.00072(4) 0.00297(3) -0.00010(4)
Ga1 0.01181(5) 0.01359(5) 0.01209(4) -0.00061(4) 0.00191(3) -0.00001(4)
Cl1 0.02843(14) 0.01602(12) 0.03171(15) -0.00740(11) -0.00147(12) 0.00106(10)
P1 0.01806(12) 0.01506(12) 0.01416(11) -0.00164(9) 0.00480(9) -0.00168(9)
P2 0.02229(14) 0.02033(14) 0.01882(13) 0.00273(11) 0.00517(11) 0.00752(11)
P3 0.01573(12) 0.02775(16) 0.02007(13) -0.00377(12) -0.00111(10) 0.00115(11)
P4 0.03109(17) 0.02496(16) 0.01764(13) 0.00737(12) 0.00780(12) 0.00744(13)
N1 0.0141(3) 0.0139(4) 0.0111(3) 0.0010(3) 0.0031(3) -0.0008(3)
N2 0.0130(3) 0.0237(5) 0.0159(4) 0.0037(3) 0.0033(3) 0.0018(3)
C1 0.0178(4) 0.0170(4) 0.0138(4) 0.0028(3) 0.0049(3) 0.0002(3)
C2 0.0173(5) 0.0334(7) 0.0185(5) 0.0078(4) 0.0068(4) -0.0002(4)
C3 0.0149(4) 0.0370(7) 0.0206(5) 0.0073(5) 0.0070(4) 0.0015(4)
C4 0.0227(5) 0.0258(6) 0.0129(4) 0.0031(4) 0.0039(4) 0.0006(4)
C5 0.0169(6) 0.0893(17) 0.0317(7) 0.0190(9) 0.0105(5) 0.0064(8)
C6 0.0142(4) 0.0141(4) 0.0111(3) -0.0001(3) 0.0023(3) -0.0023(3)
C7 0.0148(4) 0.0169(4) 0.0125(4) 0.0006(3) 0.0017(3) -0.0006(3)
C8 0.0150(4) 0.0263(6) 0.0165(4) -0.0017(4) 0.0010(3) -0.0013(4)
C9 0.0182(5) 0.0292(6) 0.0190(5) -0.0062(4) 0.0015(4) -0.0080(4)
C10 0.0234(5) 0.0203(5) 0.0185(5) -0.0049(4) 0.0037(4) -0.0089(4)
C11 0.0207(4) 0.0142(4) 0.0122(4) -0.0018(3) 0.0023(3) -0.0035(3)
C12 0.0192(4) 0.0157(4) 0.0193(4) 0.0030(4) 0.0053(4) 0.0008(4)
C13 0.0306(6) 0.0267(6) 0.0238(6) 0.0095(5) 0.0067(5) 0.0071(5)
C14 0.0360(7) 0.0168(5) 0.0245(5) -0.0011(4) 0.0129(5) -0.0020(5)
C15 0.0280(5) 0.0133(4) 0.0145(4) -0.0013(3) 0.0011(4) -0.0005(4)
C16 0.0453(9) 0.0291(7) 0.0204(5) -0.0031(5) 0.0050(5) 0.0155(6)
C17 0.0474(9) 0.0194(6) 0.0346(7) 0.0086(5) 0.0027(7) -0.0050(6)
C18 0.0149(4) 0.0342(7) 0.0207(5) 0.0052(5) 0.0039(4) 0.0067(4)
C19 0.0161(5) 0.0450(9) 0.0264(6) 0.0013(6) -0.0012(4) 0.0049(5)
C20 0.0264(7) 0.0669(14) 0.0346(8) -0.0032(9) -0.0102(6) 0.0155(8)
C21 0.0377(9) 0.0735(15) 0.0362(9) 0.0053(9) -0.0063(7) 0.0319(10)
C22 0.0364(8) 0.0500(11) 0.0363(8) 0.0107(7) 0.0068(7) 0.0271(8)
C23 0.0230(6) 0.0361(7) 0.0272(6) 0.0080(5) 0.0091(5) 0.0138(5)
C24 0.0199(5) 0.0431(9) 0.0310(7) -0.0003(6) -0.0016(5) -0.0088(6)
C25 0.0311(9) 0.0815(18) 0.0681(15) -0.0016(13) 0.0102(9) -0.0250(11)
C26 0.0410(9) 0.0383(9) 0.0323(8) -0.0025(7) -0.0028(7) -0.0048(7)
C27 0.0243(6) 0.0289(7) 0.0404(8) 0.0053(6) 0.0131(6) 0.0099(5)
C28 0.0282(13) 0.050(2) 0.0435(16) -0.0182(16) 0.0146(12) -0.0009(13)
C29 0.0330(15) 0.0232(11) 0.0386(13) 0.0005(9) 0.0078(11) -0.0022(10)
C28' 0.040(3) 0.046(3) 0.037(2) -0.009(2) 0.0017(19) 0.013(2)
C29' 0.072(6) 0.023(2) 0.071(4) -0.002(2) 0.027(4) 0.005(3)
C30 0.0141(4) 0.0148(4) 0.0133(4) -0.0006(3) 0.0031(3) -0.0003(3)
C31 0.0145(4) 0.0185(4) 0.0111(4) -0.0007(3) 0.0027(3) -0.0010(3)
C32 0.0144(4) 0.0243(5) 0.0192(4) -0.0032(4) 0.0042(4) -0.0004(4)
C33 0.0164(4) 0.0248(6) 0.0224(5) -0.0044(4) 0.0047(4) 0.0037(4)
C34 0.0191(5) 0.0188(5) 0.0186(4) -0.0035(4) 0.0038(4) 0.0025(4)
C35 0.0159(4) 0.0149(4) 0.0124(4) -0.0007(3) 0.0025(3) 0.0003(3)
C36 0.0129(4) 0.0175(4) 0.0135(4) -0.0005(3) 0.0031(3) -0.0029(3)
C37 0.0151(4) 0.0194(5) 0.0136(4) -0.0008(3) 0.0033(3) -0.0027(3)
C38 0.0175(4) 0.0224(5) 0.0191(5) -0.0049(4) 0.0022(4) -0.0027(4)
C39 0.0154(4) 0.0186(5) 0.0297(6) -0.0033(4) 0.0006(4) -0.0028(4)
C40 0.0183(5) 0.0189(5) 0.0268(5) 0.0044(4) 0.0044(4) -0.0022(4)
C41 0.0155(4) 0.0207(5) 0.0166(4) 0.0030(4) 0.0034(3) -0.0018(4)
C42 0.0224(5) 0.0263(6) 0.0147(4) 0.0026(4) 0.0051(4) -0.0026(4)
C43 0.0308(7) 0.0210(6) 0.0469(9) -0.0068(6) -0.0031(6) -0.0066(5)
C44 0.0300(6) 0.0335(7) 0.0156(5) 0.0060(5) 0.0040(4) -0.0011(5)
C45 0.0167(4) 0.0127(4) 0.0132(4) -0.0010(3) 0.0028(3) -0.0010(3)
C46 0.0205(5) 0.0145(4) 0.0161(4) 0.0015(3) 0.0041(3) 0.0001(4)
C47 0.0241(5) 0.0165(5) 0.0236(5) 0.0024(4) 0.0060(4) -0.0035(4)
C48 0.0204(5) 0.0175(5) 0.0246(5) -0.0039(4) 0.0049(4) -0.0048(4)
C49 0.0181(4) 0.0178(5) 0.0186(4) -0.0033(4) 0.0005(4) -0.0014(4)
C50 0.0179(4) 0.0153(4) 0.0140(4) -0.0005(3) 0.0019(3) -0.0011(3)
C51 0.0274(6) 0.0253(6) 0.0187(5) 0.0069(4) 0.0027(4) 0.0042(5)
C52 0.0257(6) 0.0329(8) 0.0396(8) -0.0018(6) 0.0038(6) -0.0136(6)
C53 0.0261(6) 0.0239(6) 0.0158(4) 0.0039(4) 0.0026(4) -0.0024(4)

loop_
_atom_type_symbol
_atom_type_description
_atom_type_scat_dispersion_real
_atom_type_scat_dispersion_imag
_atom_type_scat_source
C C 0.0033 0.0016 'International Tables Vol C Tables 4.2.6.8 and 6.1.1.4'
H H 0.0000 0.0000 'International Tables Vol C Tables 4.2.6.8 and 6.1.1.4'
Cl Cl 0.1484 0.1585 'International Tables Vol C Tables 4.2.6.8 and 6.1.1.4'
Ga Ga 0.2307 1.6083 'International Tables Vol C Tables 4.2.6.8 and 6.1.1.4'
Ge Ge 0.1547 1.8001 'International Tables Vol C Tables 4.2.6.8 and 6.1.1.4'
N N 0.0061 0.0033 'International Tables Vol C Tables 4.2.6.8 and 6.1.1.4'
P P 0.1023 0.0942 'International Tables Vol C Tables 4.2.6.8 and 6.1.1.4'

loop_
_geom_angle_atom_site_label_1
_geom_angle_atom_site_label_2
_geom_angle_atom_site_label_3
_geom_angle
_geom_angle_site_symmetry_1
_geom_angle_site_symmetry_3
_geom_angle_publ_flag
C30 Ge1 P3 128.99(3) . . ?
C30 Ge1 P1 132.63(3) . . ?
P3 Ge1 P1 96.355(13) . . ?
C30 Ge1 P4 123.21(3) . . ?
P3 Ge1 P4 58.633(15) . . ?
P1 Ge1 P4 89.406(14) . . ?
C30 Ge1 P2 172.99(3) . . ?
P3 Ge1 P2 50.191(13) . . ?
P1 Ge1 P2 51.120(11) . . ?
P4 Ge1 P2 49.825(12) . . ?
N2 Ga1 N1 96.60(4) . . ?
N2 Ga1 Cl1 106.87(4) . . ?
N1 Ga1 Cl1 103.90(3) . . ?
N2 Ga1 P1 117.97(3) . . ?
N1 Ga1 P1 114.41(3) . . ?
Cl1 Ga1 P1 114.802(14) . . ?
P2 P1 Ge1 75.800(14) . . ?
P2 P1 Ga1 105.027(16) . . ?
Ge1 P1 Ga1 107.142(14) . . ?
P4 P2 P3 61.720(17) . . ?
P4 P2 P1 94.237(19) . . ?
P3 P2 P1 100.612(18) . . ?
P4 P2 Ge1 53.850(12) . . ?
P3 P2 Ge1 52.898(12) . . ?
P1 P2 Ge1 53.080(11) . . ?
P2 P3 P4 59.000(17) . . ?
P2 P3 Ge1 76.911(14) . . ?
P4 P3 Ge1 61.438(14) . . ?
P2 P4 P3 59.280(16) . . ?
P2 P4 Ge1 76.325(14) . . ?
P3 P4 Ge1 59.929(14) . . ?
C1 N1 C6 117.92(9) . . ?
C1 N1 Ga1 119.84(8) . . ?
C6 N1 Ga1 122.25(7) . . ?
C3 N2 C18 119.75(10) . . ?
C3 N2 Ga1 119.57(8) . . ?
C18 N2 Ga1 120.66(8) . . ?
N1 C1 C2 123.74(11) . . ?
N1 C1 C4 120.13(10) . . ?
C2 C1 C4 116.10(10) . . ?
C3 C2 C1 128.04(11) . . ?
N2 C3 C2 124.37(11) . . ?
N2 C3 C5 119.66(12) . . ?
C2 C3 C5 115.95(12) . . ?
C7 C6 C11 121.42(10) . . ?
C7 C6 N1 120.67(10) . . ?
C11 C6 N1 117.90(10) . . ?
C8 C7 C6 117.74(11) . . ?
C8 C7 C12 118.59(11) . . ?
C6 C7 C12 123.63(10) . . ?
C9 C8 C7 121.52(12) . . ?
C10 C9 C8 119.74(11) . . ?
C9 C10 C11 121.32(12) . . ?
C10 C11 C6 118.12(11) . . ?
C10 C11 C15 120.24(11) . . ?
C6 C11 C15 121.62(10) . . ?
C7 C12 C13 112.60(11) . . ?
C7 C12 C14 109.61(10) . . ?
C13 C12 C14 109.65(11) . . ?
C11 C15 C17 112.20(12) . . ?
C11 C15 C16 111.92(10) . . ?
C17 C15 C16 110.28(12) . . ?
C19 C18 C23 122.09(13) . . ?
C19 C18 N2 119.56(13) . . ?
C23 C18 N2 118.35(13) . . ?
C20 C19 C18 117.17(18) . . ?
C20 C19 C24 119.71(16) . . ?
C18 C19 C24 123.09(13) . . ?
C21 C20 C19 121.59(19) . . ?
C22 C21 C20 120.34(16) . . ?
C21 C22 C23 121.19(19) . . ?
C22 C23 C18 117.59(17) . . ?
C22 C23 C27 120.18(16) . . ?
C18 C23 C27 122.23(13) . . ?
C19 C24 C26 112.31(15) . . ?
C19 C24 C25 110.94(17) . . ?
C26 C24 C25 109.49(17) . . ?
C28' C27 C29' 116.0(4) . . ?
C28' C27 C23 108.5(3) . . ?
C29' C27 C23 104.3(4) . . ?
C23 C27 C29 116.46(17) . . ?
C23 C27 C28 113.84(16) . . ?
C29 C27 C28 105.8(2) . . ?
C31 C30 C35 120.22(10) . . ?
C31 C30 Ge1 118.61(8) . . ?
C35 C30 Ge1 121.17(8) . . ?
C32 C31 C30 119.20(11) . . ?
C32 C31 C36 117.44(10) . . ?
C30 C31 C36 123.34(10) . . ?
C33 C32 C31 120.78(11) . . ?
C32 C33 C34 119.76(11) . . ?
C33 C34 C35 121.04(11) . . ?
C34 C35 C30 118.98(10) . . ?
C34 C35 C45 118.34(10) . . ?
C30 C35 C45 122.68(10) . . ?
C37 C36 C41 119.67(11) . . ?
C37 C36 C31 119.48(10) . . ?
C41 C36 C31 120.62(10) . . ?
C38 C37 C36 119.40(11) . . ?
C38 C37 C42 119.34(10) . . ?
C36 C37 C42 121.25(11) . . ?
C39 C38 C37 121.58(11) . . ?
C38 C39 C40 118.33(12) . . ?
C38 C39 C43 120.49(14) . . ?
C40 C39 C43 121.17(14) . . ?
C39 C40 C41 121.79(12) . . ?
C40 C41 C36 119.21(11) . . ?
C40 C41 C44 120.03(12) . . ?
C36 C41 C44 120.76(11) . . ?
C46 C45 C50 119.81(10) . . ?
C46 C45 C35 120.03(10) . . ?
C50 C45 C35 120.08(10) . . ?
C47 C46 C45 119.08(11) . . ?
C47 C46 C51 119.07(11) . . ?
C45 C46 C51 121.83(11) . . ?
C48 C47 C46 121.95(11) . . ?
C49 C48 C47 118.24(11) . . ?
C49 C48 C52 121.23(13) . . ?
C47 C48 C52 120.52(13) . . ?
C48 C49 C50 121.84(11) . . ?
C49 C50 C45 119.01(10) . . ?
C49 C50 C53 119.23(10) . . ?
C45 C50 C53 121.72(10) . . ?

loop_
_geom_bond_atom_site_label_1
_geom_bond_atom_site_label_2
_geom_bond_distance
_geom_bond_site_symmetry_2
_geom_bond_publ_flag
Ge1 C30 1.9600(11) . ?
Ge1 P3 2.3001(4) . ?
Ge1 P1 2.3165(3) . ?
Ge1 P4 2.3344(4) . ?
Ge1 P2 2.8090(4) . ?
Ga1 N2 1.9428(10) . ?
Ga1 N1 1.9586(9) . ?
Ga1 Cl1 2.2018(4) . ?
Ga1 P1 2.3486(3) . ?
P1 P2 2.2557(5) . ?
P2 P4 2.2089(5) . ?
P2 P3 2.2154(5) . ?
P3 P4 2.2694(6) . ?
N1 C1 1.3356(14) . ?
N1 C6 1.4383(14) . ?
N2 C3 1.3341(16) . ?
N2 C18 1.4426(16) . ?
C1 C2 1.3978(17) . ?
C1 C4 1.5093(16) . ?
C2 C3 1.3948(18) . ?
C3 C5 1.5033(19) . ?
C6 C7 1.4078(16) . ?
C6 C11 1.4080(16) . ?
C7 C8 1.3984(16) . ?
C7 C12 1.5198(17) . ?
C8 C9 1.383(2) . ?
C9 C10 1.383(2) . ?
C10 C11 1.3949(17) . ?
C11 C15 1.5151(17) . ?
C12 C13 1.5303(18) . ?
C12 C14 1.5341(18) . ?
C15 C17 1.526(2) . ?
C15 C16 1.5297(19) . ?
C18 C19 1.403(2) . ?
C18 C23 1.411(2) . ?
C19 C20 1.400(2) . ?
C19 C24 1.520(3) . ?
C20 C21 1.377(4) . ?
C21 C22 1.373(3) . ?
C22 C23 1.398(2) . ?
C23 C27 1.523(3) . ?
C24 C26 1.533(3) . ?
C24 C25 1.534(3) . ?
C27 C28' 1.455(6) . ?
C27 C29' 1.491(6) . ?
C27 C29 1.552(3) . ?
C27 C28 1.564(3) . ?
C30 C31 1.4060(15) . ?
C30 C35 1.4082(16) . ?
C31 C32 1.3986(16) . ?
C31 C36 1.4963(16) . ?
C32 C33 1.3868(19) . ?
C33 C34 1.3892(18) . ?
C34 C35 1.3954(16) . ?
C35 C45 1.4935(16) . ?
C36 C37 1.4022(15) . ?
C36 C41 1.4060(16) . ?
C37 C38 1.3972(17) . ?
C37 C42 1.4992(17) . ?
C38 C39 1.3876(19) . ?
C39 C40 1.391(2) . ?
C39 C43 1.507(2) . ?
C40 C41 1.3930(18) . ?
C41 C44 1.5056(18) . ?
C45 C46 1.4033(16) . ?
C45 C50 1.4066(15) . ?
C46 C47 1.3925(18) . ?
C46 C51 1.5050(17) . ?
C47 C48 1.3875(19) . ?
C48 C49 1.3874(18) . ?
C48 C52 1.5056(19) . ?
C49 C50 1.3947(16) . ?
C50 C53 1.5062(17) . ?
